data_7153146
loop_
_publ_author_name
'Olszewska, Teresa'
'Sikorski, Artur'
'Herman, Aleksander'
'Po\/lo\'nski, Tadeusz'

_publ_section_title
;
 Helicity discrimination in
 N,N'-dibenzoyl-1,2,3,4,7,8,9,10-octahydro-1,10-phenanthrolines and their
 thiono- and selenocarbonyl analogues by inclusion complexation with
 chiral diols.
;
_journal_issue 43
_journal_name_full 'Organic &amp; biomolecular chemistry'
_journal_page_first 7522
_journal_page_last 7529
_journal_paper_doi 10.1039/c3ob41216d
_journal_volume 11
_journal_year 2013
_chemical_formula_moiety 'C46 H42 N4 O4, C H Cl3'
_chemical_formula_sum 'C47 H43 Cl3 N4 O4'
_chemical_formula_weight 834.20
_chemical_name_systematic
;

?

;
_space_group_IT_number 15
_symmetry_cell_setting monoclinic
_symmetry_space_group_name_Hall '-C 2yc'
_symmetry_space_group_name_H-M 'C 1 2/c 1'
_atom_sites_solution_hydrogens geom
_atom_sites_solution_primary direct
_atom_sites_solution_secondary difmap
_audit_creation_method 'from SHELXL97 CIF and IUCr SHELXL97-template'
_cell_angle_alpha 90.00
_cell_angle_beta 100.045(6)
_cell_angle_gamma 90.00
_cell_formula_units_Z 4
_cell_length_a 16.7348(10)
_cell_length_b 9.8890(5)
_cell_length_c 24.2605(15)
_cell_measurement_reflns_used 3489
_cell_measurement_temperature 295(2)
_cell_measurement_theta_max 25.05
_cell_measurement_theta_min 3.24
_cell_volume 3953.3(4)
_computing_cell_refinement 'CrysAlis RED,Version 1.171.32.15 (Oxford Diffraction Ltd., 2008)'
_computing_data_collection 'CrysAlis CCD,Version 1.171.32.15 (Oxford Diffraction Ltd., 2008)'
_computing_data_reduction 'CrysAlis RED,Version 1.171.32.15 (Oxford Diffraction Ltd., 2008)'
_computing_molecular_graphics 'ORTEPII (Johnson, 1976)'
_computing_publication_material 'SHELXL97 and PLATON (Spek, 2003)'
_computing_structure_refinement 'SHELXL-97 (Sheldrick, 2008)'
_computing_structure_solution 'SHELXS-97 (Sheldrick, 2008)'
_diffrn_ambient_temperature 295(2)
_diffrn_detector_area_resol_mean 10.4002
_diffrn_measured_fraction_theta_full 0.994
_diffrn_measured_fraction_theta_max 0.994
_diffrn_measurement_device_type 'Oxford Diffraction Ruby CCD'
_diffrn_measurement_method \w
_diffrn_radiation_monochromator graphite
_diffrn_radiation_source 'Enhance (Mo) X-ray Source'
_diffrn_radiation_type MoK\a
_diffrn_radiation_wavelength 0.71073
_diffrn_reflns_av_R_equivalents 0.0708
_diffrn_reflns_av_sigmaI/netI 0.0625
_diffrn_reflns_limit_h_max 19
_diffrn_reflns_limit_h_min -16
_diffrn_reflns_limit_k_max 11
_diffrn_reflns_limit_k_min -11
_diffrn_reflns_limit_l_max 28
_diffrn_reflns_limit_l_min -28
_diffrn_reflns_number 14613
_diffrn_reflns_theta_full 25.05
_diffrn_reflns_theta_max 25.05
_diffrn_reflns_theta_min 3.24
_exptl_absorpt_coefficient_mu 0.284
_exptl_absorpt_correction_T_max 0.982
_exptl_absorpt_correction_T_min 0.886
_exptl_absorpt_correction_type multi-scan
_exptl_absorpt_process_details
;

CrysAlis RED, Version 1.171.32.15 (Oxford Diffraction Ltd.,

2008)

Empirical absorption correction using spherical harmonics,

implemented in SCALE3 ABSPACK scaling algorithm.

;
_exptl_crystal_colour white
_exptl_crystal_density_diffrn 1.402
_exptl_crystal_density_method 'not measured'
_exptl_crystal_description plate
_exptl_crystal_F_000 1744
_exptl_crystal_size_max 0.55
_exptl_crystal_size_mid 0.35
_exptl_crystal_size_min 0.10
_refine_diff_density_max 0.331
_refine_diff_density_min -0.385
_refine_diff_density_rms 0.045
_refine_ls_extinction_method none
_refine_ls_goodness_of_fit_ref 1.035
_refine_ls_hydrogen_treatment constr
_refine_ls_matrix_type full
_refine_ls_number_parameters 276
_refine_ls_number_reflns 3489
_refine_ls_number_restraints 0
_refine_ls_restrained_S_all 1.035
_refine_ls_R_factor_all 0.1146
_refine_ls_R_factor_gt 0.0714
_refine_ls_shift/su_max 0.000
_refine_ls_shift/su_mean 0.000
_refine_ls_structure_factor_coef Fsqd
_refine_ls_weighting_details 'calc w=1/[\s^2^(Fo^2^)+(0.0687P)^2^+5.0927P] where P=(Fo^2^+2Fc^2^)/3'
_refine_ls_weighting_scheme calc
_refine_ls_wR_factor_gt 0.1521
_refine_ls_wR_factor_ref 0.1681
_reflns_number_gt 2256
_reflns_number_total 3489
_reflns_threshold_expression >2sigma(I)
_cod_data_source_file c3ob41216d.txt
_cod_data_source_block 8
_cod_original_sg_symbol_H-M 'C 2/c'
_cod_database_code 7153146

loop_
_symmetry_equiv_pos_as_xyz
'x, y, z'
'-x, y, -z+1/2'
'x+1/2, y+1/2, z'
'-x+1/2, y+1/2, -z+1/2'
'-x, -y, -z'
'x, -y, z-1/2'
'-x+1/2, -y+1/2, -z'
'x+1/2, -y+1/2, z-1/2'

loop_
_atom_site_label
_atom_site_type_symbol
_atom_site_fract_x
_atom_site_fract_y
_atom_site_fract_z
_atom_site_U_iso_or_equiv
_atom_site_adp_type
_atom_site_occupancy
_atom_site_symmetry_multiplicity
_atom_site_calc_flag
_atom_site_refinement_flags
_atom_site_disorder_assembly
_atom_site_disorder_group
N1 N 0.49644(14) 0.6896(2) 0.62576(10) 0.0414(6) Uani 1 1 d . . .
C2 C 0.41149(18) 0.6582(3) 0.60043(15) 0.0536(8) Uani 1 1 d . . .
H2A H 0.3819 0.6320 0.6298 0.064 Uiso 1 1 calc R . .
H2B H 0.4110 0.5820 0.5752 0.064 Uiso 1 1 calc R . .
C3 C 0.3692(2) 0.7763(4) 0.56871(17) 0.0698(11) Uani 1 1 d . . .
H3A H 0.3758 0.7708 0.5298 0.084 Uiso 1 1 calc R . .
H3B H 0.3117 0.7721 0.5699 0.084 Uiso 1 1 calc R . .
C4A C 0.4907(2) 0.9149(3) 0.58994(13) 0.0528(8) Uani 1 1 d . . .
C4 C 0.4029(2) 0.9085(4) 0.59296(18) 0.0718(11) Uani 1 1 d . . .
H4A H 0.3745 0.9830 0.5721 0.086 Uiso 1 1 calc R . .
H4B H 0.3953 0.9159 0.6316 0.086 Uiso 1 1 calc R . .
C5 C 0.5287(3) 1.0269(3) 0.57195(16) 0.0686(11) Uani 1 1 d . . .
H5A H 0.4989 1.1052 0.5621 0.082 Uiso 1 1 calc R . .
C6A C 0.6538(2) 0.9070(3) 0.57814(13) 0.0527(9) Uani 1 1 d . B .
C6 C 0.6093(3) 1.0241(3) 0.56842(15) 0.0666(11) Uani 1 1 d . . .
H6A H 0.6345 1.1028 0.5593 0.080 Uiso 1 1 calc R . .
C7 C 0.7423(2) 0.9046(4) 0.57288(17) 0.0772(12) Uani 1 1 d . . .
H7A H 0.7458 0.9153 0.5336 0.093 Uiso 1 1 calc R A 1
H7B H 0.7683 0.9827 0.5925 0.093 Uiso 1 1 calc R A 1
C8 C 0.7883(3) 0.7854(6) 0.5936(2) 0.1068(17) Uani 1 1 d . B 1
H8A H 0.8404 0.8140 0.6143 0.128 Uiso 1 1 calc R B 1
H8B H 0.7984 0.7326 0.5619 0.128 Uiso 1 1 calc R B 1
C9 C 0.74829(19) 0.6958(4) 0.63080(14) 0.0590(9) Uani 1 1 d . . .
H9A H 0.7772 0.6106 0.6371 0.071 Uiso 1 1 calc R B 1
H9B H 0.7489 0.7390 0.6667 0.071 Uiso 1 1 calc R B 1
N10 N 0.66464(14) 0.6718(2) 0.60308(10) 0.0424(6) Uani 1 1 d . B .
C10A C 0.61611(18) 0.7910(3) 0.59407(11) 0.0396(7) Uani 1 1 d . . .
C10B C 0.53674(18) 0.7979(3) 0.60387(12) 0.0401(7) Uani 1 1 d . B .
C11 C 0.52943(19) 0.6111(3) 0.67064(12) 0.0433(7) Uani 1 1 d . . .
C12 C 0.59929(19) 0.6630(3) 0.71163(12) 0.0433(7) Uani 1 1 d . . .
C13 C 0.6554(2) 0.5702(3) 0.73753(13) 0.0551(8) Uani 1 1 d . . .
H13A H 0.6508 0.4795 0.7272 0.066 Uiso 1 1 calc R . .
C14 C 0.7188(2) 0.6124(4) 0.77909(15) 0.0677(10) Uani 1 1 d . . .
H14A H 0.7573 0.5503 0.7957 0.081 Uiso 1 1 calc R . .
C15 C 0.7246(2) 0.7446(5) 0.79547(15) 0.0695(11) Uani 1 1 d . . .
H15A H 0.7666 0.7726 0.8235 0.083 Uiso 1 1 calc R . .
C16 C 0.6680(3) 0.8358(4) 0.77032(15) 0.0682(10) Uani 1 1 d . . .
H16A H 0.6719 0.9258 0.7816 0.082 Uiso 1 1 calc R . .
C17 C 0.6056(2) 0.7964(3) 0.72873(13) 0.0521(8) Uani 1 1 d . . .
H17A H 0.5677 0.8595 0.7121 0.063 Uiso 1 1 calc R . .
O18 O 0.49798(15) 0.5027(2) 0.67817(10) 0.0622(7) Uani 1 1 d . . .
C19 C 0.64417(19) 0.5469(3) 0.58197(12) 0.0446(7) Uani 1 1 d . . .
C20 C 0.56796(18) 0.5280(3) 0.54049(12) 0.0398(7) Uani 1 1 d . . .
C21 C 0.52257(19) 0.4127(3) 0.54435(12) 0.0432(7) Uani 1 1 d . . .
H21A H 0.5377 0.3533 0.5741 0.052 Uiso 1 1 calc R B .
C22 C 0.45529(19) 0.3848(3) 0.50481(12) 0.0428(7) Uani 1 1 d . . .
H22A H 0.4250 0.3074 0.5082 0.051 Uiso 1 1 calc R . .
O26 O 0.68801(15) 0.4502(2) 0.59523(11) 0.0731(8) Uani 1 1 d . B .
Cl27 Cl 0.4801(3) 0.1718(3) 0.81385(12) 0.1414(15) Uani 0.50 1 d P . 1
Cl28 Cl 0.59270(19) 0.1968(3) 0.7411(2) 0.1421(15) Uani 0.50 1 d P . 1
Cl29 Cl 0.4268(3) 0.1949(4) 0.70074(18) 0.164(2) Uani 0.50 1 d P . 1
C30 C 0.5000 0.2430(5) 0.7500 0.0575(13) Uani 1 2 d S . 1
H30A H 0.5000 0.3374 0.7500 0.086 Uiso 1 2 d SR . 1

loop_
_atom_site_aniso_label
_atom_site_aniso_U_11
_atom_site_aniso_U_22
_atom_site_aniso_U_33
_atom_site_aniso_U_23
_atom_site_aniso_U_13
_atom_site_aniso_U_12
N1 0.0427(14) 0.0365(13) 0.0465(14) 0.0015(11) 0.0117(11) -0.0031(11)
C2 0.0415(19) 0.053(2) 0.068(2) -0.0061(16) 0.0148(16) -0.0014(15)
C3 0.054(2) 0.070(3) 0.084(3) 0.009(2) 0.0091(19) 0.0102(19)
C4A 0.067(2) 0.0382(18) 0.0538(19) -0.0002(15) 0.0131(16) 0.0042(16)
C4 0.076(3) 0.053(2) 0.090(3) 0.008(2) 0.023(2) 0.0259(19)
C5 0.097(3) 0.0349(19) 0.072(2) 0.0085(17) 0.009(2) 0.0041(19)
C6A 0.065(2) 0.050(2) 0.0437(18) -0.0014(15) 0.0111(15) -0.0221(17)
C6 0.092(3) 0.039(2) 0.068(2) 0.0115(16) 0.012(2) -0.0207(19)
C7 0.076(3) 0.090(3) 0.069(2) 0.002(2) 0.021(2) -0.035(2)
C8 0.054(3) 0.136(4) 0.133(4) 0.044(4) 0.026(3) -0.017(3)
C9 0.0386(18) 0.079(2) 0.058(2) 0.0006(18) 0.0058(15) -0.0092(17)
N10 0.0357(14) 0.0440(14) 0.0475(14) -0.0041(12) 0.0072(11) -0.0041(11)
C10A 0.0470(18) 0.0366(16) 0.0352(15) -0.0034(12) 0.0067(13) -0.0084(14)
C10B 0.0513(19) 0.0305(15) 0.0390(16) -0.0003(12) 0.0095(13) -0.0038(13)
C11 0.0546(19) 0.0371(17) 0.0414(17) -0.0015(13) 0.0167(14) -0.0050(14)
C12 0.0526(19) 0.0423(17) 0.0377(16) 0.0025(13) 0.0154(14) -0.0028(14)
C13 0.064(2) 0.0507(19) 0.0521(19) 0.0024(16) 0.0147(17) 0.0010(17)
C14 0.065(2) 0.089(3) 0.050(2) 0.007(2) 0.0092(18) 0.007(2)
C15 0.068(3) 0.090(3) 0.050(2) -0.013(2) 0.0110(18) -0.019(2)
C16 0.089(3) 0.062(2) 0.056(2) -0.0190(19) 0.023(2) -0.018(2)
C17 0.067(2) 0.0444(19) 0.0478(18) -0.0031(15) 0.0167(16) -0.0027(16)
O18 0.0778(17) 0.0447(13) 0.0634(15) 0.0120(11) 0.0106(12) -0.0205(12)
C19 0.0453(18) 0.0434(18) 0.0456(17) -0.0003(14) 0.0092(14) 0.0072(15)
C20 0.0455(17) 0.0334(15) 0.0412(16) -0.0058(13) 0.0094(13) 0.0047(13)
C21 0.061(2) 0.0278(15) 0.0394(16) 0.0001(12) 0.0049(14) 0.0031(14)
C22 0.0577(19) 0.0283(15) 0.0441(17) -0.0013(13) 0.0139(15) -0.0035(13)
O26 0.0653(16) 0.0526(15) 0.0936(19) -0.0041(13) -0.0076(14) 0.0201(13)
Cl27 0.264(5) 0.0778(17) 0.0903(18) 0.0064(14) 0.054(3) -0.050(2)
Cl28 0.0850(19) 0.099(2) 0.252(5) 0.034(3) 0.056(3) 0.0303(16)
Cl29 0.156(3) 0.160(3) 0.139(3) 0.040(3) -0.078(3) -0.090(3)
C30 0.059(3) 0.039(2) 0.071(3) 0.000 0.001(2) 0.000

loop_
_atom_type_symbol
_atom_type_description
_atom_type_scat_dispersion_real
_atom_type_scat_dispersion_imag
_atom_type_scat_source
C C 0.0033 0.0016 'International Tables Vol C Tables 4.2.6.8 and 6.1.1.4'
H H 0.0000 0.0000 'International Tables Vol C Tables 4.2.6.8 and 6.1.1.4'
O O 0.0106 0.0060 'International Tables Vol C Tables 4.2.6.8 and 6.1.1.4'
N N 0.0061 0.0033 'International Tables Vol C Tables 4.2.6.8 and 6.1.1.4'
Cl Cl 0.1484 0.1585 'International Tables Vol C Tables 4.2.6.8 and 6.1.1.4'

loop_
_geom_angle_atom_site_label_1
_geom_angle_atom_site_label_2
_geom_angle_atom_site_label_3
_geom_angle
_geom_angle_site_symmetry_1
_geom_angle_site_symmetry_3
C11 N1 C10B 124.9(2) . .
C11 N1 C2 115.8(2) . .
C10B N1 C2 119.2(2) . .
N1 C2 C3 112.4(3) . .
N1 C2 H2A 109.1 . .
C3 C2 H2A 109.1 . .
N1 C2 H2B 109.1 . .
C3 C2 H2B 109.1 . .
H2A C2 H2B 107.9 . .
C4 C3 C2 111.4(3) . .
C4 C3 H3A 109.3 . .
C2 C3 H3A 109.3 . .
C4 C3 H3B 109.3 . .
C2 C3 H3B 109.3 . .
H3A C3 H3B 108.0 . .
C5 C4A C10B 118.3(3) . .
C5 C4A C4 124.2(3) . .
C10B C4A C4 117.5(3) . .
C4A C4 C3 108.9(3) . .
C4A C4 H4A 109.9 . .
C3 C4 H4A 109.9 . .
C4A C4 H4B 109.9 . .
C3 C4 H4B 109.9 . .
H4A C4 H4B 108.3 . .
C6 C5 C4A 121.1(3) . .
C6 C5 H5A 119.5 . .
C4A C5 H5A 119.5 . .
C6 C6A C10A 118.8(3) . .
C6 C6A C7 120.6(3) . .
C10A C6A C7 120.6(3) . .
C5 C6 C6A 121.1(3) . .
C5 C6 H6A 119.4 . .
C6A C6 H6A 119.4 . .
C8 C7 C6A 116.9(3) . .
C8 C7 H7A 108.1 . .
C6A C7 H7A 108.1 . .
C8 C7 H7B 108.1 . .
C6A C7 H7B 108.1 . .
H7A C7 H7B 107.3 . .
C7 C8 C9 115.0(4) . .
C7 C8 H8A 108.5 . .
C9 C8 H8A 108.5 . .
C7 C8 H8B 108.5 . .
C9 C8 H8B 108.5 . .
H8A C8 H8B 107.5 . .
N10 C9 C8 108.1(3) . .
N10 C9 H9A 110.1 . .
C8 C9 H9A 110.1 . .
N10 C9 H9B 110.1 . .
C8 C9 H9B 110.1 . .
H9A C9 H9B 108.4 . .
C19 N10 C10A 126.5(2) . .
C19 N10 C9 118.6(3) . .
C10A N10 C9 114.2(2) . .
C10B C10A C6A 119.9(3) . .
C10B C10A N10 123.3(2) . .
C6A C10A N10 116.7(3) . .
C10A C10B C4A 120.1(3) . .
C10A C10B N1 123.9(3) . .
C4A C10B N1 116.0(3) . .
O18 C11 N1 119.4(3) . .
O18 C11 C12 120.8(3) . .
N1 C11 C12 119.7(3) . .
C17 C12 C13 119.1(3) . .
C17 C12 C11 122.7(3) . .
C13 C12 C11 117.8(3) . .
C12 C13 C14 120.0(3) . .
C12 C13 H13A 120.0 . .
C14 C13 H13A 120.0 . .
C15 C14 C13 120.3(4) . .
C15 C14 H14A 119.9 . .
C13 C14 H14A 119.9 . .
C14 C15 C16 119.5(3) . .
C14 C15 H15A 120.3 . .
C16 C15 H15A 120.3 . .
C15 C16 C17 121.1(3) . .
C15 C16 H16A 119.5 . .
C17 C16 H16A 119.5 . .
C16 C17 C12 120.0(3) . .
C16 C17 H17A 120.0 . .
C12 C17 H17A 120.0 . .
O26 C19 N10 121.0(3) . .
O26 C19 C20 119.1(3) . .
N10 C19 C20 119.9(3) . .
C21 C20 C22 118.8(3) . 5_666
C21 C20 C19 118.2(3) . .
C22 C20 C19 122.7(3) 5_666 .
C22 C21 C20 120.8(3) . .
C22 C21 H21A 119.6 . .
C20 C21 H21A 119.6 . .
C21 C22 C20 120.5(3) . 5_666
C21 C22 H22A 119.8 . .
C20 C22 H22A 119.8 5_666 .
Cl28 Cl27 Cl29 113.0(2) 2_656 2_656
Cl28 Cl27 C30 57.73(15) 2_656 .
Cl29 Cl27 C30 56.01(15) 2_656 .
Cl29 Cl28 Cl27 120.2(3) 2_656 2_656
Cl29 Cl28 C30 61.51(17) 2_656 .
Cl27 Cl28 C30 64.88(17) 2_656 .
Cl28 Cl29 C30 64.24(18) 2_656 .
Cl28 Cl29 Cl27 124.3(3) 2_656 2_656
C30 Cl29 Cl27 65.48(18) . 2_656
Cl29 C30 Cl29 146.0(4) 2_656 .
Cl29 C30 Cl28 54.3(2) 2_656 .
Cl29 C30 Cl28 115.1(3) . .
Cl29 C30 Cl28 115.1(3) 2_656 2_656
Cl29 C30 Cl28 54.3(2) . 2_656
Cl28 C30 Cl28 148.2(4) . 2_656
Cl29 C30 Cl27 107.0(2) 2_656 2_656
Cl29 C30 Cl27 58.5(2) . 2_656
Cl28 C30 Cl27 57.4(2) . 2_656
Cl28 C30 Cl27 108.8(3) 2_656 2_656
Cl29 C30 Cl27 58.5(2) 2_656 .
Cl29 C30 Cl27 107.0(2) . .
Cl28 C30 Cl27 108.8(3) . .
Cl28 C30 Cl27 57.4(2) 2_656 .
Cl27 C30 Cl27 133.5(3) 2_656 .
Cl29 C30 H30A 107.0 2_656 .
Cl29 C30 H30A 107.0 . .
Cl28 C30 H30A 105.9 . .
Cl28 C30 H30A 105.9 2_656 .
Cl27 C30 H30A 113.2 2_656 .
Cl27 C30 H30A 113.2 . .

loop_
_geom_bond_atom_site_label_1
_geom_bond_atom_site_label_2
_geom_bond_distance
_geom_bond_site_symmetry_2
N1 C11 1.372(4) .
N1 C10B 1.417(4) .
N1 C2 1.480(4) .
C2 C3 1.505(5) .
C2 H2A 0.9700 .
C2 H2B 0.9700 .
C3 C4 1.502(5) .
C3 H3A 0.9700 .
C3 H3B 0.9700 .
C4A C5 1.385(5) .
C4A C10B 1.399(4) .
C4A C4 1.486(5) .
C4 H4A 0.9700 .
C4 H4B 0.9700 .
C5 C6 1.367(5) .
C5 H5A 0.9300 .
C6A C6 1.375(5) .
C6A C10A 1.395(4) .
C6A C7 1.508(5) .
C6 H6A 0.9300 .
C7 C8 1.450(6) .
C7 H7A 0.9700 .
C7 H7B 0.9700 .
C8 C9 1.502(5) .
C8 H8A 0.9700 .
C8 H8B 0.9700 .
C9 N10 1.463(4) .
C9 H9A 0.9700 .
C9 H9B 0.9700 .
N10 C19 1.358(4) .
N10 C10A 1.426(4) .
C10A C10B 1.391(4) .
C11 O18 1.222(3) .
C11 C12 1.488(4) .
C12 C17 1.381(4) .
C12 C13 1.383(4) .
C13 C14 1.395(5) .
C13 H13A 0.9300 .
C14 C15 1.364(5) .
C14 H14A 0.9300 .
C15 C16 1.372(5) .
C15 H15A 0.9300 .
C16 C17 1.376(5) .
C16 H16A 0.9300 .
C17 H17A 0.9300 .
C19 O26 1.214(4) .
C19 C20 1.492(4) .
C20 C21 1.382(4) .
C20 C22 1.398(4) 5_666
C21 C22 1.374(4) .
C21 H21A 0.9300 .
C22 C20 1.398(4) 5_666
C22 H22A 0.9300 .
Cl27 Cl28 1.661(6) 2_656
Cl27 Cl29 1.673(6) 2_656
Cl27 C30 1.785(3) .
Cl28 Cl29 1.502(6) 2_656
Cl28 Cl27 1.661(6) 2_656
Cl28 C30 1.667(3) .
Cl29 Cl28 1.502(6) 2_656
Cl29 C30 1.627(3) .
Cl29 Cl27 1.673(6) 2_656
C30 Cl29 1.627(3) 2_656
C30 Cl28 1.667(3) 2_656
C30 Cl27 1.785(3) 2_656
C30 H30A 0.9329 .
